data_2226054
loop_
_publ_author_name
'Ballo, Daouda'
'Ahabchane, Noureddine Hamou'
'Zouihri, Hafid'
'Essassi, El Mokhtar'
'Ng, Seik Weng'

_publ_section_title
;
 1-Allyl-4-phenyl-2,3-dihydro-1<i>H</i>-1,5-benzodiazepin-2-one
;
_journal_coeditor_code BT5257
_journal_issue 6
_journal_name_full 'Acta Crystallographica Section E'
_journal_page_first o1277
_journal_paper_doi 10.1107/S1600536810016004
_journal_volume 66
_journal_year 2010
_chemical_formula_iupac 'C18 H16 N2 O'
_chemical_formula_moiety 'C18 H16 N2 O'
_chemical_formula_sum 'C18 H16 N2 O'
_chemical_formula_weight 276.33
_chemical_name_systematic
;
1-Allyl-4-phenyl-2,3-dihydro-1<i>H</i>-1,5-benzodiazepin-2-one
;
_space_group_IT_number 14
_symmetry_cell_setting monoclinic
_symmetry_space_group_name_Hall '-P 2yn'
_symmetry_space_group_name_H-M 'P 1 21/n 1'
_atom_sites_solution_hydrogens geom
_atom_sites_solution_primary direct
_atom_sites_solution_secondary difmap
_audit_creation_method SHELXL-97
_cell_angle_alpha 90.00
_cell_angle_beta 93.5250(10)
_cell_angle_gamma 90.00
_cell_formula_units_Z 4
_cell_length_a 11.4863(3)
_cell_length_b 6.0053(2)
_cell_length_c 20.3667(5)
_cell_measurement_reflns_used 6537
_cell_measurement_temperature 100(2)
_cell_measurement_theta_max 32.8
_cell_measurement_theta_min 3.4
_cell_volume 1402.21(7)
_computing_cell_refinement 'SAINT (Bruker, 2008)'
_computing_data_collection 'APEX2 (Bruker, 2008)'
_computing_data_reduction 'SAINT (Bruker, 2008)'
_computing_molecular_graphics 'X-SEED (Barbour, 2001)'
_computing_publication_material 'publCIF (Westrip, 2010)'
_computing_structure_refinement 'SHELXL97 (Sheldrick, 2008)'
_computing_structure_solution 'SHELXS97 (Sheldrick, 2008)'
_diffrn_ambient_temperature 100(2)
_diffrn_measured_fraction_theta_full 1.000
_diffrn_measured_fraction_theta_max 1.000
_diffrn_measurement_device_type 'Bruker X8 APEX2'
_diffrn_measurement_method '\f and \w scans'
_diffrn_radiation_monochromator graphite
_diffrn_radiation_source 'fine-focus sealed tube'
_diffrn_radiation_type MoK\a
_diffrn_radiation_wavelength 0.71073
_diffrn_reflns_av_R_equivalents 0.0296
_diffrn_reflns_av_sigmaI/netI 0.0248
_diffrn_reflns_limit_h_max 16
_diffrn_reflns_limit_h_min -16
_diffrn_reflns_limit_k_max 8
_diffrn_reflns_limit_k_min -8
_diffrn_reflns_limit_l_max 28
_diffrn_reflns_limit_l_min -28
_diffrn_reflns_number 18220
_diffrn_reflns_theta_full 30.00
_diffrn_reflns_theta_max 30.00
_diffrn_reflns_theta_min 1.98
_diffrn_standards_decay_% 0
_diffrn_standards_interval_count 0
_diffrn_standards_interval_time 0
_diffrn_standards_number 0
_exptl_absorpt_coefficient_mu 0.082
_exptl_absorpt_correction_type none
_exptl_crystal_colour Colorless
_exptl_crystal_density_diffrn 1.309
_exptl_crystal_density_method 'not measured'
_exptl_crystal_description Block
_exptl_crystal_F_000 584
_exptl_crystal_size_max 0.41
_exptl_crystal_size_mid 0.33
_exptl_crystal_size_min 0.15
_refine_diff_density_max 0.410
_refine_diff_density_min -0.325
_refine_ls_extinction_method none
_refine_ls_goodness_of_fit_ref 1.070
_refine_ls_hydrogen_treatment constr
_refine_ls_matrix_type full
_refine_ls_number_parameters 190
_refine_ls_number_reflns 4096
_refine_ls_number_restraints 0
_refine_ls_restrained_S_all 1.070
_refine_ls_R_factor_all 0.0554
_refine_ls_R_factor_gt 0.0437
_refine_ls_shift/su_max 0.001
_refine_ls_shift/su_mean 0.001
_refine_ls_structure_factor_coef Fsqd
_refine_ls_weighting_details 'calc w=1/[\s^2^(Fo^2^)+(0.0972P)^2^+0.2414P] where P=(Fo^2^+2Fc^2^)/3'
_refine_ls_weighting_scheme calc
_refine_ls_wR_factor_gt 0.1307
_refine_ls_wR_factor_ref 0.1528
_reflns_number_gt 3417
_reflns_number_total 4096
_reflns_threshold_expression I>2\s(I)
_cod_data_source_file bt5257.cif
_cod_data_source_block I
_cod_depositor_comments
;
The following automatic conversions were performed:
'_symmetry_cell_setting' value 'Monoclinic' changed to 'monoclinic'
according to '/home/saulius/struct/CIF-dictionaries/cif_core.dic'
dictionary named 'cif_core.dic' version 2.4.1 from
2010-06-29.

'_exptl_absorpt_correction_type' value 'None' changed to
'none' according to '/home/saulius/struct/CIF-dictionaries/cif_core.dic'
dictionary named 'cif_core.dic' version 2.4.1 from 2010-06-29.

Automatic conversion script
Id: cif_fix_enum 1527 2010-12-29 10:47:43Z saulius 
;
_cod_original_sg_symbol_H-M 'P 21/n'
_cod_database_code 2226054
_cod_database_fobs_code 2226054

loop_
_symmetry_equiv_pos_as_xyz
'x, y, z'
'-x+1/2, y+1/2, -z+1/2'
'-x, -y, -z'
'x-1/2, -y-1/2, z-1/2'

loop_
_atom_site_type_symbol
_atom_site_label
_atom_site_fract_x
_atom_site_fract_y
_atom_site_fract_z
_atom_site_U_iso_or_equiv
_atom_site_adp_type
_atom_site_calc_flag
_atom_site_refinement_flags
_atom_site_occupancy
_atom_site_disorder_assembly
_atom_site_disorder_group
O O1 0.40991(7) 0.27035(17) 0.69505(4) 0.0312(2) Uani d . 1 . .
N N1 0.28667(7) 0.50838(16) 0.63865(4) 0.0198(2) Uani d . 1 . .
N N2 0.45689(8) 0.81559(16) 0.58166(4) 0.0203(2) Uani d . 1 . .
C C1 0.25876(9) 0.64631(18) 0.58323(5) 0.0191(2) Uani d . 1 . .
C C2 0.14324(9) 0.6483(2) 0.55638(6) 0.0235(2) Uani d . 1 . .
H H2 0.0875 0.5514 0.5738 0.028 Uiso calc R 1 . .
C C3 0.10918(10) 0.7889(2) 0.50490(6) 0.0266(3) Uani d . 1 . .
H H3 0.0308 0.7868 0.4870 0.032 Uiso calc R 1 . .
C C4 0.18956(10) 0.9336(2) 0.47934(6) 0.0265(3) Uani d . 1 . .
H H4 0.1664 1.0306 0.4441 0.032 Uiso calc R 1 . .
C C5 0.30340(10) 0.9351(2) 0.50565(5) 0.0235(2) Uani d . 1 . .
H H5 0.3577 1.0356 0.4885 0.028 Uiso calc R 1 . .
C C6 0.34063(9) 0.79147(18) 0.55714(5) 0.0194(2) Uani d . 1 . .
C C7 0.51760(9) 0.64251(18) 0.59890(5) 0.0186(2) Uani d . 1 . .
C C8 0.46876(9) 0.40922(18) 0.59144(5) 0.0207(2) Uani d . 1 . .
H H8A 0.5321 0.2974 0.5957 0.025 Uiso calc R 1 . .
H H8B 0.4262 0.3907 0.5480 0.025 Uiso calc R 1 . .
C C9 0.38662(9) 0.38380(19) 0.64646(5) 0.0208(2) Uani d . 1 . .
C C10 0.63667(9) 0.67685(19) 0.62955(5) 0.0202(2) Uani d . 1 . .
C C11 0.66216(10) 0.8679(2) 0.66689(6) 0.0236(2) Uani d . 1 . .
H H11 0.6031 0.9756 0.6727 0.028 Uiso calc R 1 . .
C C12 0.77389(10) 0.9006(2) 0.69558(6) 0.0289(3) Uani d . 1 . .
H H12 0.7907 1.0302 0.7212 0.035 Uiso calc R 1 . .
C C13 0.86102(10) 0.7447(3) 0.68696(6) 0.0311(3) Uani d . 1 . .
H H13 0.9370 0.7668 0.7070 0.037 Uiso calc R 1 . .
C C14 0.83690(10) 0.5572(2) 0.64908(7) 0.0323(3) Uani d . 1 . .
H H14 0.8969 0.4524 0.6423 0.039 Uiso calc R 1 . .
C C15 0.72483(10) 0.5216(2) 0.62083(6) 0.0278(3) Uani d . 1 . .
H H15 0.7084 0.3912 0.5955 0.033 Uiso calc R 1 . .
C C16 0.20572(10) 0.5022(2) 0.69194(5) 0.0252(2) Uani d . 1 . .
H H16A 0.1603 0.6424 0.6907 0.030 Uiso calc R 1 . .
H H16B 0.2522 0.4979 0.7345 0.030 Uiso calc R 1 . .
C C17 0.12199(10) 0.3107(2) 0.68985(6) 0.0289(3) Uani d . 1 . .
H H17 0.0687 0.3046 0.7236 0.035 Uiso calc R 1 . .
C C18 0.11499(11) 0.1503(2) 0.64588(7) 0.0343(3) Uani d . 1 . .
H H18A 0.1664 0.1488 0.6111 0.041 Uiso calc R 1 . .
H H18B 0.0585 0.0357 0.6489 0.041 Uiso calc R 1 . .

loop_
_atom_site_aniso_label
_atom_site_aniso_U_11
_atom_site_aniso_U_22
_atom_site_aniso_U_33
_atom_site_aniso_U_12
_atom_site_aniso_U_13
_atom_site_aniso_U_23
O1 0.0268(4) 0.0368(5) 0.0297(4) 0.0035(4) 0.0000(3) 0.0133(4)
N1 0.0167(4) 0.0233(5) 0.0195(4) 0.0001(3) 0.0013(3) 0.0025(3)
N2 0.0174(4) 0.0204(5) 0.0228(4) -0.0012(3) -0.0004(3) 0.0008(3)
C1 0.0182(4) 0.0190(5) 0.0199(5) 0.0011(4) -0.0008(4) -0.0002(4)
C2 0.0184(5) 0.0245(6) 0.0272(5) -0.0004(4) -0.0013(4) 0.0006(4)
C3 0.0217(5) 0.0290(6) 0.0282(6) 0.0039(4) -0.0060(4) -0.0007(5)
C4 0.0282(5) 0.0277(6) 0.0230(5) 0.0065(4) -0.0026(4) 0.0034(4)
C5 0.0254(5) 0.0213(5) 0.0239(5) 0.0013(4) 0.0010(4) 0.0029(4)
C6 0.0184(4) 0.0189(5) 0.0208(5) 0.0013(4) -0.0007(4) -0.0007(4)
C7 0.0175(4) 0.0196(5) 0.0188(4) -0.0006(4) 0.0028(3) -0.0006(4)
C8 0.0194(5) 0.0184(5) 0.0244(5) 0.0001(4) 0.0024(4) -0.0006(4)
C9 0.0183(5) 0.0203(5) 0.0235(5) -0.0022(4) -0.0011(4) 0.0019(4)
C10 0.0175(4) 0.0231(5) 0.0200(5) 0.0003(4) 0.0011(4) 0.0015(4)
C11 0.0225(5) 0.0236(6) 0.0245(5) -0.0011(4) 0.0002(4) -0.0002(4)
C12 0.0269(6) 0.0338(7) 0.0254(5) -0.0077(5) -0.0030(4) -0.0013(5)
C13 0.0187(5) 0.0456(8) 0.0286(6) -0.0047(5) -0.0028(4) 0.0060(5)
C14 0.0184(5) 0.0401(7) 0.0383(7) 0.0056(5) 0.0009(4) 0.0014(6)
C15 0.0208(5) 0.0300(6) 0.0326(6) 0.0041(4) 0.0010(4) -0.0045(5)
C16 0.0242(5) 0.0317(6) 0.0202(5) 0.0013(4) 0.0045(4) -0.0019(4)
C17 0.0203(5) 0.0373(7) 0.0294(6) 0.0004(5) 0.0044(4) 0.0088(5)
C18 0.0283(6) 0.0298(7) 0.0447(7) -0.0052(5) 0.0009(5) 0.0063(6)

loop_
_atom_type_symbol
_atom_type_description
_atom_type_scat_dispersion_real
_atom_type_scat_dispersion_imag
_atom_type_scat_source
C C 0.0033 0.0016 'International Tables Vol C Tables 4.2.6.8 and 6.1.1.4'
H H 0.0000 0.0000 'International Tables Vol C Tables 4.2.6.8 and 6.1.1.4'
N N 0.0061 0.0033 'International Tables Vol C Tables 4.2.6.8 and 6.1.1.4'
O O 0.0106 0.0060 'International Tables Vol C Tables 4.2.6.8 and 6.1.1.4'

loop_
_geom_angle_atom_site_label_1
_geom_angle_atom_site_label_2
_geom_angle_atom_site_label_3
_geom_angle_site_symmetry_1
_geom_angle_site_symmetry_3
_geom_angle
_geom_angle_publ_flag
C9 N1 C1 . . 123.83(9) ?
C9 N1 C16 . . 117.57(9) ?
C1 N1 C16 . . 118.58(9) ?
C7 N2 C6 . . 120.05(10) ?
C2 C1 C6 . . 118.97(10) ?
C2 C1 N1 . . 118.43(9) ?
C6 C1 N1 . . 122.46(9) ?
C3 C2 C1 . . 121.10(11) ?
C3 C2 H2 . . 119.4 ?
C1 C2 H2 . . 119.4 ?
C2 C3 C4 . . 120.08(10) ?
C2 C3 H3 . . 120.0 ?
C4 C3 H3 . . 120.0 ?
C5 C4 C3 . . 119.50(11) ?
C5 C4 H4 . . 120.2 ?
C3 C4 H4 . . 120.2 ?
C4 C5 C6 . . 121.54(11) ?
C4 C5 H5 . . 119.2 ?
C6 C5 H5 . . 119.2 ?
N2 C6 C5 . . 116.21(10) ?
N2 C6 C1 . . 124.85(9) ?
C5 C6 C1 . . 118.79(10) ?
N2 C7 C10 . . 118.19(10) ?
N2 C7 C8 . . 121.90(9) ?
C10 C7 C8 . . 119.86(9) ?
C7 C8 C9 . . 105.22(9) ?
C7 C8 H8A . . 110.7 ?
C9 C8 H8A . . 110.7 ?
C7 C8 H8B . . 110.7 ?
C9 C8 H8B . . 110.7 ?
H8A C8 H8B . . 108.8 ?
O1 C9 N1 . . 122.69(10) ?
O1 C9 C8 . . 122.78(10) ?
N1 C9 C8 . . 114.45(9) ?
C15 C10 C11 . . 119.22(10) ?
C15 C10 C7 . . 120.75(10) ?
C11 C10 C7 . . 120.02(10) ?
C12 C11 C10 . . 120.11(11) ?
C12 C11 H11 . . 119.9 ?
C10 C11 H11 . . 119.9 ?
C13 C12 C11 . . 120.31(12) ?
C13 C12 H12 . . 119.8 ?
C11 C12 H12 . . 119.8 ?
C14 C13 C12 . . 119.86(11) ?
C14 C13 H13 . . 120.1 ?
C12 C13 H13 . . 120.1 ?
C13 C14 C15 . . 120.22(12) ?
C13 C14 H14 . . 119.9 ?
C15 C14 H14 . . 119.9 ?
C14 C15 C10 . . 120.26(12) ?
C14 C15 H15 . . 119.9 ?
C10 C15 H15 . . 119.9 ?
N1 C16 C17 . . 115.57(10) ?
N1 C16 H16A . . 108.4 ?
C17 C16 H16A . . 108.4 ?
N1 C16 H16B . . 108.4 ?
C17 C16 H16B . . 108.4 ?
H16A C16 H16B . . 107.4 ?
C18 C17 C16 . . 126.47(11) ?
C18 C17 H17 . . 116.8 ?
C16 C17 H17 . . 116.8 ?
C17 C18 H18A . . 120.0 ?
C17 C18 H18B . . 120.0 ?
H18A C18 H18B . . 120.0 ?

loop_
_geom_bond_atom_site_label_1
_geom_bond_atom_site_label_2
_geom_bond_site_symmetry_2
_geom_bond_distance
_geom_bond_publ_flag
O1 C9 . 1.2176(14) ?
N1 C9 . 1.3713(14) ?
N1 C1 . 1.4207(14) ?
N1 C16 . 1.4725(13) ?
N2 C7 . 1.2884(14) ?
N2 C6 . 1.4041(13) ?
C1 C2 . 1.4038(14) ?
C1 C6 . 1.4100(15) ?
C2 C3 . 1.3841(16) ?
C2 H2 . 0.9500 ?
C3 C4 . 1.3918(18) ?
C3 H3 . 0.9500 ?
C4 C5 . 1.3823(16) ?
C4 H4 . 0.9500 ?
C5 C6 . 1.4040(15) ?
C5 H5 . 0.9500 ?
C7 C10 . 1.4824(14) ?
C7 C8 . 1.5133(15) ?
C8 C9 . 1.5164(15) ?
C8 H8A . 0.9900 ?
C8 H8B . 0.9900 ?
C10 C15 . 1.3956(15) ?
C10 C11 . 1.3975(16) ?
C11 C12 . 1.3910(15) ?
C11 H11 . 0.9500 ?
C12 C13 . 1.3898(19) ?
C12 H12 . 0.9500 ?
C13 C14 . 1.383(2) ?
C13 H13 . 0.9500 ?
C14 C15 . 1.3938(16) ?
C14 H14 . 0.9500 ?
C15 H15 . 0.9500 ?
C16 C17 . 1.4981(18) ?
C16 H16A . 0.9900 ?
C16 H16B . 0.9900 ?
C17 C18 . 1.314(2) ?
C17 H17 . 0.9500 ?
C18 H18A . 0.9500 ?
C18 H18B . 0.9500 ?

loop_
_geom_torsion_atom_site_label_1
_geom_torsion_atom_site_label_2
_geom_torsion_atom_site_label_3
_geom_torsion_atom_site_label_4
_geom_torsion_site_symmetry_1
_geom_torsion_site_symmetry_2
_geom_torsion_site_symmetry_3
_geom_torsion_site_symmetry_4
_geom_torsion
_geom_torsion_publ_flag
C9 N1 C1 C2 . . . . 138.75(11) ?
C16 N1 C1 C2 . . . . -42.98(14) ?
C9 N1 C1 C6 . . . . -45.56(16) ?
C16 N1 C1 C6 . . . . 132.71(11) ?
C6 C1 C2 C3 . . . . 0.28(17) ?
N1 C1 C2 C3 . . . . 176.12(11) ?
C1 C2 C3 C4 . . . . -0.74(18) ?
C2 C3 C4 C5 . . . . 0.15(18) ?
C3 C4 C5 C6 . . . . 0.91(18) ?
C7 N2 C6 C5 . . . . -142.10(11) ?
C7 N2 C6 C1 . . . . 42.31(15) ?
C4 C5 C6 N2 . . . . -177.22(10) ?
C4 C5 C6 C1 . . . . -1.36(17) ?
C2 C1 C6 N2 . . . . 176.23(10) ?
N1 C1 C6 N2 . . . . 0.56(17) ?
C2 C1 C6 C5 . . . . 0.75(16) ?
N1 C1 C6 C5 . . . . -174.92(10) ?
C6 N2 C7 C10 . . . . -175.11(9) ?
C6 N2 C7 C8 . . . . 2.15(15) ?
N2 C7 C8 C9 . . . . -75.36(12) ?
C10 C7 C8 C9 . . . . 101.86(10) ?
C1 N1 C9 O1 . . . . 178.41(11) ?
C16 N1 C9 O1 . . . . 0.11(17) ?
C1 N1 C9 C8 . . . . 1.68(15) ?
C16 N1 C9 C8 . . . . -176.62(9) ?
C7 C8 C9 O1 . . . . -106.66(12) ?
C7 C8 C9 N1 . . . . 70.06(12) ?
N2 C7 C10 C15 . . . . -148.72(11) ?
C8 C7 C10 C15 . . . . 33.95(15) ?
N2 C7 C10 C11 . . . . 30.35(15) ?
C8 C7 C10 C11 . . . . -146.97(11) ?
C15 C10 C11 C12 . . . . -0.79(17) ?
C7 C10 C11 C12 . . . . -179.88(10) ?
C10 C11 C12 C13 . . . . 0.45(18) ?
C11 C12 C13 C14 . . . . 0.70(19) ?
C12 C13 C14 C15 . . . . -1.5(2) ?
C13 C14 C15 C10 . . . . 1.2(2) ?
C11 C10 C15 C14 . . . . -0.01(18) ?
C7 C10 C15 C14 . . . . 179.07(11) ?
C9 N1 C16 C17 . . . . -83.98(13) ?
C1 N1 C16 C17 . . . . 97.64(12) ?
N1 C16 C17 C18 . . . . 0.49(18) ?

loop_
_cod_related_entry_id
_cod_related_entry_database
_cod_related_entry_code
1 ChemSpider 13123111
